data_2241551
loop_
_publ_author_name
'Diop, Mouhamadou Birame'
'Diop, Libasse'
'Oliver, Allen G.'

_publ_section_title
;
 Crystal structure of <i>N</i>-[(methylsulfanyl)carbonyl]urea
;
_journal_coeditor_code HB7563
_journal_issue 3
_journal_name_full 'Acta Crystallographica Section E'
_journal_page_first 325
_journal_page_last 327
_journal_paper_doi 10.1107/S2056989016002322
_journal_volume 72
_journal_year 2016
_chemical_formula_iupac 'C3 H6 N2 O2 S'
_chemical_formula_moiety 'C3 H6 N2 O2 S'
_chemical_formula_sum 'C3 H6 N2 O2 S'
_chemical_formula_weight 134.16
_chemical_name_systematic
;
<i>N</i>-[(Methylsulfanyl)carbonyl]urea
;
_space_group_crystal_system monoclinic
_space_group_IT_number 14
_space_group_name_Hall '-P 2yn'
_space_group_name_H-M_alt 'P 1 21/n 1'
_symmetry_space_group_name_Hall '-P 2yn'
_symmetry_space_group_name_H-M 'P 1 21/n 1'
_atom_sites_solution_hydrogens mixed
_atom_sites_solution_primary vecmap
_atom_sites_solution_secondary difmap
_audit_creation_method SHELXL-2014/7
_cell_angle_alpha 90
_cell_angle_beta 94.136(4)
_cell_angle_gamma 90
_cell_formula_units_Z 4
_cell_length_a 9.9388(13)
_cell_length_b 5.0999(6)
_cell_length_c 10.6755(14)
_cell_measurement_reflns_used 3996
_cell_measurement_temperature 120(2)
_cell_measurement_theta_max 28.26
_cell_measurement_theta_min 2.70
_cell_volume 539.70(12)
_computing_cell_refinement
;
SAINT (Bruker, 2015)
;
_computing_data_collection
;
APEX3 (Bruker, 2015)
;
_computing_data_reduction
;
SAINT (Bruker, 2015)
;
_computing_molecular_graphics
;
XP in SHELXTL (Sheldrick, 2008)
;
_computing_publication_material
;
publCIF (Westrip, 2010)
;
_computing_structure_refinement
;
SHELXL2014 (Sheldrick, 2015b)
;
_computing_structure_solution
;
SHELXT2014 (Sheldrick, 2015a)
;
_diffrn_ambient_temperature 120(2)
_diffrn_detector_area_resol_mean 8.33
_diffrn_measured_fraction_theta_full 0.999
_diffrn_measured_fraction_theta_max 0.997
_diffrn_measurement_device_type 'Bruker Kappa X8-APEXII'
_diffrn_measurement_method 'combination of \w and \f-scans '
_diffrn_radiation_monochromator graphite
_diffrn_radiation_source 'fine-focus sealed tube'
_diffrn_radiation_type MoK\a
_diffrn_radiation_wavelength 0.71073
_diffrn_reflns_av_R_equivalents 0.0235
_diffrn_reflns_limit_h_max 13
_diffrn_reflns_limit_h_min -13
_diffrn_reflns_limit_k_max 6
_diffrn_reflns_limit_k_min -6
_diffrn_reflns_limit_l_max 14
_diffrn_reflns_limit_l_min -8
_diffrn_reflns_number 8437
_diffrn_reflns_theta_full 25.242
_diffrn_reflns_theta_max 28.382
_diffrn_reflns_theta_min 2.705
_exptl_absorpt_coefficient_mu 0.500
_exptl_absorpt_correction_T_max 0.7341
_exptl_absorpt_correction_T_min 0.6792
_exptl_absorpt_correction_type multi-scan
_exptl_absorpt_process_details
;
(SADABS; Krause <i>et al.</i>, 2015)
;
_exptl_crystal_colour colorless
_exptl_crystal_density_diffrn 1.651
_exptl_crystal_description tablet
_exptl_crystal_F_000 280
_exptl_crystal_size_max 0.237
_exptl_crystal_size_mid 0.188
_exptl_crystal_size_min 0.136
_refine_diff_density_max 0.383
_refine_diff_density_min -0.231
_refine_ls_extinction_method none
_refine_ls_goodness_of_fit_ref 1.085
_refine_ls_hydrogen_treatment mixed
_refine_ls_matrix_type full
_refine_ls_number_parameters 86
_refine_ls_number_reflns 1344
_refine_ls_number_restraints 0
_refine_ls_restrained_S_all 1.085
_refine_ls_R_factor_all 0.0350
_refine_ls_R_factor_gt 0.0309
_refine_ls_shift/su_max 0.001
_refine_ls_shift/su_mean 0.000
_refine_ls_structure_factor_coef Fsqd
_refine_ls_weighting_details 'w=1/[\s^2^(Fo^2^)+(0.0502P)^2^+0.2127P] where P=(Fo^2^+2Fc^2^)/3'
_refine_ls_weighting_scheme calc
_refine_ls_wR_factor_gt 0.0811
_refine_ls_wR_factor_ref 0.0835
_reflns_number_gt 1220
_reflns_number_total 1344
_reflns_threshold_expression 'I > 2\s(I)'
_cod_data_source_file hb7563sup1.cif
_cod_data_source_block I
_cod_database_code 2241551
_shelx_space_group_comment
;
The symmetry employed for this shelxl refinement is uniquely defined
by the following loop, which should always be used as a source of
symmetry information in preference to the above space-group names.
They are only intended as comments.
;
_shelx_estimated_absorpt_t_min 0.891
_shelx_estimated_absorpt_t_max 0.935

loop_
_space_group_symop_operation_xyz
'x, y, z'
'-x+1/2, y+1/2, -z+1/2'
'-x, -y, -z'
'x-1/2, -y-1/2, z-1/2'

loop_
_atom_site_type_symbol
_atom_site_label
_atom_site_fract_x
_atom_site_fract_y
_atom_site_fract_z
_atom_site_U_iso_or_equiv
_atom_site_adp_type
_atom_site_calc_flag
_atom_site_occupancy
S S1 0.69406(4) 0.42571(7) 0.54507(3) 0.01914(14) Uani d 1
O O1 0.54686(11) 0.7074(2) 0.13127(9) 0.0204(2) Uani d 1
O O2 0.62689(10) 0.08127(18) 0.36859(10) 0.0183(2) Uani d 1
N N1 0.55218(13) 0.2665(2) 0.13289(12) 0.0186(3) Uani d 1
H H1NB 0.5637(18) 0.144(5) 0.1744(19) 0.025(5) Uiso d 1
H H1NA 0.521(2) 0.276(5) 0.055(2) 0.036(5) Uiso d 1
N N2 0.61955(13) 0.5113(2) 0.31095(12) 0.0162(3) Uani d 1
H H2NA 0.6285(16) 0.660(4) 0.3351(16) 0.013(4) Uiso d 1
C C1 0.57029(14) 0.4988(3) 0.18511(13) 0.0157(3) Uani d 1
C C2 0.64159(13) 0.3108(3) 0.39424(12) 0.0154(3) Uani d 1
C C3 0.70883(16) 0.1190(3) 0.62609(14) 0.0229(3) Uani d 1
H H3A 0.6205 0.0327 0.6228 0.034 Uiso calc 1
H H3B 0.7408 0.1494 0.7139 0.034 Uiso calc 1
H H3C 0.7732 0.0067 0.5860 0.034 Uiso calc 1

loop_
_atom_site_aniso_label
_atom_site_aniso_U_11
_atom_site_aniso_U_22
_atom_site_aniso_U_33
_atom_site_aniso_U_12
_atom_site_aniso_U_13
_atom_site_aniso_U_23
S1 0.0303(2) 0.0137(2) 0.0128(2) -0.00005(12) -0.00299(14) -0.00060(12)
O1 0.0322(6) 0.0120(5) 0.0162(5) 0.0004(4) -0.0045(4) 0.0002(4)
O2 0.0258(5) 0.0117(5) 0.0169(5) -0.0011(4) -0.0023(4) -0.0009(4)
N1 0.0296(7) 0.0110(6) 0.0143(6) 0.0009(5) -0.0044(5) 0.0012(5)
N2 0.0234(6) 0.0112(6) 0.0137(6) -0.0014(4) -0.0009(4) -0.0014(4)
C1 0.0182(6) 0.0146(6) 0.0141(6) 0.0002(5) 0.0003(5) 0.0000(5)
C2 0.0165(6) 0.0153(6) 0.0143(6) -0.0001(5) 0.0000(5) -0.0006(5)
C3 0.0336(8) 0.0172(7) 0.0170(7) -0.0016(6) -0.0037(6) 0.0041(5)

loop_
_atom_type_symbol
_atom_type_description
_atom_type_scat_dispersion_real
_atom_type_scat_dispersion_imag
_atom_type_scat_source
C C 0.0033 0.0016 'International Tables Vol C Tables 4.2.6.8 and 6.1.1.4'
H H 0.0000 0.0000 'International Tables Vol C Tables 4.2.6.8 and 6.1.1.4'
N N 0.0061 0.0033 'International Tables Vol C Tables 4.2.6.8 and 6.1.1.4'
O O 0.0106 0.0060 'International Tables Vol C Tables 4.2.6.8 and 6.1.1.4'
S S 0.1246 0.1234 'International Tables Vol C Tables 4.2.6.8 and 6.1.1.4'

loop_
_geom_angle_atom_site_label_1
_geom_angle_atom_site_label_2
_geom_angle_atom_site_label_3
_geom_angle
_geom_angle_publ_flag
C2 S1 C3 99.22(7) n
C1 N1 H1NB 118.6(16) ?
C1 N1 H1NA 112.5(16) ?
H1NB N1 H1NA 129(2) ?
C2 N2 C1 128.44(12) n
C2 N2 H2NA 119.3(12) ?
C1 N2 H2NA 112.0(12) ?
O1 C1 N1 124.62(13) n
O1 C1 N2 116.95(13) n
N1 C1 N2 118.43(13) n
O2 C2 N2 124.61(13) n
O2 C2 S1 123.61(11) n
N2 C2 S1 111.78(10) n
S1 C3 H3A 109.5 ?
S1 C3 H3B 109.5 ?
H3A C3 H3B 109.5 ?
S1 C3 H3C 109.5 ?
H3A C3 H3C 109.5 ?
H3B C3 H3C 109.5 ?

loop_
_geom_bond_atom_site_label_1
_geom_bond_atom_site_label_2
_geom_bond_distance
_geom_bond_publ_flag
S1 C2 1.7569(14) n
S1 C3 1.7885(15) n
C1 O1 1.2239(18) n
C2 O2 1.2088(17) n
C1 N1 1.3159(19) n
N1 H1NB 0.77(2) ?
N1 H1NA 0.87(2) ?
C2 N2 1.3623(18) n
C1 N2 1.3977(18) n
N2 H2NA 0.805(19) ?
C3 H3A 0.9800 ?
C3 H3B 0.9800 ?
C3 H3C 0.9800 ?

loop_
_geom_hbond_atom_site_label_D
_geom_hbond_atom_site_label_H
_geom_hbond_atom_site_label_A
_geom_hbond_site_symmetry_A
_geom_hbond_distance_DH
_geom_hbond_distance_HA
_geom_hbond_distance_DA
_geom_hbond_angle_DHA
N1 H1NB O1 1_545 0.77(2) 2.27(2) 2.8518(16) 132.3(19)
N1 H1NB O2 . 0.77(2) 2.15(2) 2.7397(17) 134(2)
N1 H1NA O1 3_665 0.87(2) 2.05(2) 2.9221(16) 178(2)
N2 H2NA O2 1_565 0.805(19) 2.18(2) 2.9709(15) 168.9(16)
C3 H3A O2 3_656 0.98 2.54 3.494(2) 166
C3 H3B S1 2_646 0.98 2.85 3.7064(15) 147

loop_
_geom_torsion_atom_site_label_1
_geom_torsion_atom_site_label_2
_geom_torsion_atom_site_label_3
_geom_torsion_atom_site_label_4
_geom_torsion
_geom_torsion_publ_flag
C2 N2 C1 O1 173.40(14) n
C2 N2 C1 N1 -6.5(2) n
C1 N2 C2 O2 3.7(2) n
C1 N2 C2 S1 -176.11(11) n
C3 S1 C2 O2 -1.02(14) n
C3 S1 C2 N2 178.83(11) n

_cod_database_fobs_code 2241551
